data_8107206
loop_
_publ_author_name
'Wang, Xia'
'Dong, Yani'
'Zeng, Wulan'
'Zhang, Xiaolong'
'Zhou, Mengying'
'Chen, Keyu'

_publ_section_title
;
 The crystal structure of dimethylammonium
 8-[(7,9-dioxo-6,10-dioxaspiro[4.5]decan-8-ylidene)methyl]-9-oxo-6,10-dioxaspiro[4.5]dec-7-en-7-olate,
 C19H25NO8
;
_journal_issue 4
_journal_name_full 'Zeitschrift f\"ur Kristallographie - New Crystal Structures'
_journal_page_first 751
_journal_page_last 753
_journal_paper_doi 10.1515/ncrs-2022-0200
_journal_volume 237
_journal_year 2022
_chemical_formula_moiety 'C17 H17 O8, C2 H8 N'
_chemical_formula_sum 'C19 H25 N O8'
_chemical_formula_weight 395.40
_space_group_crystal_system monoclinic
_space_group_IT_number 14
_space_group_name_Hall '-P 2yn'
_space_group_name_H-M_alt 'P 1 21/n 1'
_atom_sites_solution_hydrogens geom
_atom_sites_solution_primary dual
_cell_angle_alpha 90
_cell_angle_beta 97.58(3)
_cell_angle_gamma 90
_cell_formula_units_Z 4
_cell_length_a 10.149(2)
_cell_length_b 12.338(3)
_cell_length_c 15.898(3)
_cell_measurement_reflns_used 10647
_cell_measurement_temperature 293(2)
_cell_measurement_theta_max 27.5
_cell_measurement_theta_min 3.03
_cell_volume 1973.3(7)
_computing_cell_refinement 'Rapid Auto Ver 2.40(Rigaku 2003)'
_computing_data_collection 'Rapid Auto Ver 2.40(Rigaku 2003)'
_computing_data_reduction 'Rapid Auto Ver 2.40(Rigaku 2003)'
_computing_molecular_graphics 'Olex2 1.5 (Dolomanov et al., 2009)'
_computing_publication_material 'Olex2 1.5 (Dolomanov et al., 2009)'
_computing_structure_refinement 'SHELXL 2018/3 (Sheldrick, 2015)'
_computing_structure_solution 'SHELXT  (Sheldrick, 2015)'
_diffrn_ambient_temperature 293(2)
_diffrn_measured_fraction_theta_full 0.998
_diffrn_measured_fraction_theta_max 0.998
_diffrn_measurement_device_type 'Rigaku Spider Rapid IP Area Detector'
_diffrn_measurement_method '\w scans'
_diffrn_radiation_type MoK\a
_diffrn_radiation_wavelength 0.71073
_diffrn_reflns_av_R_equivalents 0.0283
_diffrn_reflns_av_unetI/netI 0.0250
_diffrn_reflns_Laue_measured_fraction_full 0.998
_diffrn_reflns_Laue_measured_fraction_max 0.998
_diffrn_reflns_limit_h_max 11
_diffrn_reflns_limit_h_min -13
_diffrn_reflns_limit_k_max 15
_diffrn_reflns_limit_k_min -16
_diffrn_reflns_limit_l_max 20
_diffrn_reflns_limit_l_min -20
_diffrn_reflns_number 18636
_diffrn_reflns_point_group_measured_fraction_full 0.998
_diffrn_reflns_point_group_measured_fraction_max 0.998
_diffrn_reflns_theta_full 25.242
_diffrn_reflns_theta_max 27.484
_diffrn_reflns_theta_min 3.031
_exptl_absorpt_coefficient_mu 0.104
_exptl_absorpt_correction_T_max 1.000
_exptl_absorpt_correction_T_min 0.286
_exptl_absorpt_correction_type multi-scan
_exptl_absorpt_process_details 'Empirical Absorption Correction   March 2001 T Higashi'
_exptl_crystal_colour yellow
_exptl_crystal_density_diffrn 1.331
_exptl_crystal_description block
_exptl_crystal_F_000 840
_exptl_crystal_size_max 0.20
_exptl_crystal_size_mid 0.16
_exptl_crystal_size_min 0.12
_refine_diff_density_max 0.389
_refine_diff_density_min -0.330
_refine_diff_density_rms 0.077
_refine_ls_extinction_coef .
_refine_ls_extinction_method none
_refine_ls_goodness_of_fit_ref 1.081
_refine_ls_hydrogen_treatment constr
_refine_ls_matrix_type full
_refine_ls_number_parameters 253
_refine_ls_number_reflns 4510
_refine_ls_number_restraints 0
_refine_ls_restrained_S_all 1.081
_refine_ls_R_factor_all 0.0687
_refine_ls_R_factor_gt 0.0581
_refine_ls_shift/su_max 0.002
_refine_ls_shift/su_mean 0.000
_refine_ls_structure_factor_coef Fsqd
_refine_ls_weighting_details 'w=1/[\s^2^(Fo^2^)+(0.1113P)^2^+0.1944P] where P=(Fo^2^+2Fc^2^)/3'
_refine_ls_weighting_scheme calc
_refine_ls_wR_factor_gt 0.1681
_refine_ls_wR_factor_ref 0.1842
_reflns_Friedel_coverage 0.000
_reflns_Friedel_fraction_full .
_reflns_Friedel_fraction_max .
_reflns_number_gt 3509
_reflns_number_total 4510
_reflns_threshold_expression 'I > 2\s(I)'
_cod_data_source_file suppl_j_ncrs-2022-0200_suppl.cif
_cod_data_source_block 1
_cod_original_cell_volume 1973.2(7)
_cod_database_code 8107206
_shelx_space_group_comment
;
The symmetry employed for this shelxl refinement is uniquely defined
by the following loop, which should always be used as a source of
symmetry information in preference to the above space-group names.
They are only intended as comments.
;
_olex2_refinement_description
;
1. Fixed Uiso
 At 1.2 times of:
  All C(H) groups, All C(H,H) groups, All N(H,H) groups
 At 1.5 times of:
  All C(H,H,H) groups
2.a Secondary CH2 refined with riding coordinates:
 N1(H1C,H1D), C14(H14A,H14B), C15(H15A,H15B), C16(H16A,H16B), C17(H17A,H17B),
 C4(H4A,H4B), C2(H2A,H2B), C3(H3A,H3B), C1(H1A,H1B)
2.b Me refined with riding coordinates:
 C19(H19A,H19B,H19C), C18(H18A,H18B,H18C)
2.c Aromatic/amide H refined with riding coordinates:
 C9(H9)
;
_olex2_submission_special_instructions 'No special instructions were received'

loop_
_space_group_symop_operation_xyz
'x, y, z'
'-x+1/2, y+1/2, -z+1/2'
'-x, -y, -z'
'x-1/2, -y-1/2, z-1/2'

loop_
_atom_site_label
_atom_site_type_symbol
_atom_site_fract_x
_atom_site_fract_y
_atom_site_fract_z
_atom_site_U_iso_or_equiv
_atom_site_adp_type
_atom_site_occupancy
_atom_site_site_symmetry_order
_atom_site_calc_flag
_atom_site_refinement_flags_posn
_atom_site_refinement_flags_adp
_atom_site_refinement_flags_occupancy
_atom_site_disorder_assembly
_atom_site_disorder_group
C1 C 0.0582(2) 0.7744(3) 0.16269(19) 0.1016(8) Uani 1 1 d . . . . .
H1A H 0.016646 0.707336 0.141354 0.122 Uiso 1 1 calc R U . . .
H1B H 0.010620 0.802198 0.207187 0.122 Uiso 1 1 calc R U . . .
C2 C 0.0573(3) 0.8549(2) 0.0933(2) 0.1230(11) Uani 1 1 d . . . . .
H2A H 0.028479 0.820712 0.039043 0.148 Uiso 1 1 calc R U . . .
H2B H -0.003830 0.913301 0.101207 0.148 Uiso 1 1 calc R U . . .
C3 C 0.1929(3) 0.8981(2) 0.09462(15) 0.1006(8) Uani 1 1 d . . . . .
H3A H 0.191210 0.976620 0.091608 0.121 Uiso 1 1 calc R U . . .
H3B H 0.233136 0.870410 0.046872 0.121 Uiso 1 1 calc R U . . .
C4 C 0.2712(2) 0.86054(15) 0.17823(12) 0.0706(5) Uani 1 1 d . . . . .
H4A H 0.364026 0.848653 0.172219 0.085 Uiso 1 1 calc R U . . .
H4B H 0.265458 0.913094 0.222977 0.085 Uiso 1 1 calc R U . . .
C5 C 0.20377(18) 0.75584(16) 0.19627(12) 0.0673(4) Uani 1 1 d . . . . .
C6 C 0.33382(17) 0.68909(14) 0.32116(10) 0.0603(4) Uani 1 1 d . . . . .
C7 C 0.37644(18) 0.62979(13) 0.17834(10) 0.0607(4) Uani 1 1 d . . . . .
C8 C 0.42601(16) 0.65072(12) 0.26652(9) 0.0537(4) Uani 1 1 d . . . . .
C9 C 0.54908(16) 0.61385(12) 0.30560(9) 0.0532(4) Uani 1 1 d . . . . .
H9 H 0.555255 0.605403 0.364119 0.064 Uiso 1 1 calc R U . . .
C10 C 0.66246(16) 0.58808(12) 0.27147(9) 0.0521(3) Uani 1 1 d . . . . .
C11 C 0.69319(16) 0.63315(11) 0.19257(9) 0.0523(3) Uani 1 1 d . . . . .
C12 C 0.76714(18) 0.52760(15) 0.32288(10) 0.0634(4) Uani 1 1 d . . . . .
C13 C 0.83700(16) 0.48106(13) 0.19135(10) 0.0567(4) Uani 1 1 d . . . . .
C14 C 0.73605(18) 0.39344(13) 0.16208(10) 0.0608(4) Uani 1 1 d . . . . .
H14A H 0.646568 0.422735 0.154736 0.073 Uiso 1 1 calc R U . . .
H14B H 0.740876 0.334662 0.202886 0.073 Uiso 1 1 calc R U . . .
C15 C 0.7741(2) 0.35405(17) 0.07757(12) 0.0766(5) Uani 1 1 d . . . . .
H15A H 0.782773 0.275755 0.077907 0.092 Uiso 1 1 calc R U . . .
H15B H 0.706294 0.374459 0.031480 0.092 Uiso 1 1 calc R U . . .
C16 C 0.9053(2) 0.4065(2) 0.06607(14) 0.0832(6) Uani 1 1 d . . . . .
H16A H 0.892135 0.464701 0.024814 0.100 Uiso 1 1 calc R U . . .
H16B H 0.965695 0.353697 0.046959 0.100 Uiso 1 1 calc R U . . .
C17 C 0.96002(19) 0.45015(19) 0.15271(14) 0.0777(5) Uani 1 1 d . . . . .
H17A H 1.010821 0.395182 0.186477 0.093 Uiso 1 1 calc R U . . .
H17B H 1.016304 0.512755 0.147783 0.093 Uiso 1 1 calc R U . . .
C18 C 0.0416(2) 0.6622(2) 0.46716(17) 0.0914(6) Uani 1 1 d . . . . .
H18A H 0.068424 0.592019 0.489224 0.137 Uiso 1 1 calc R U . . .
H18B H -0.036059 0.685346 0.490754 0.137 Uiso 1 1 calc R U . . .
H18C H 0.021790 0.658278 0.406501 0.137 Uiso 1 1 calc R U . . .
C19 C 0.1189(2) 0.85049(17) 0.45933(14) 0.0816(6) Uani 1 1 d . . . . .
H19A H 0.193778 0.896636 0.476634 0.122 Uiso 1 1 calc R U . . .
H19B H 0.100555 0.850048 0.398523 0.122 Uiso 1 1 calc R U . . .
H19C H 0.042706 0.877115 0.482775 0.122 Uiso 1 1 calc R U . . .
N1 N 0.14923(14) 0.73976(12) 0.49000(8) 0.0606(4) Uani 1 1 d . . . . .
H1C H 0.221315 0.716586 0.469052 0.073 Uiso 1 1 calc R U . . .
H1D H 0.168302 0.741391 0.546262 0.073 Uiso 1 1 calc R U . . .
O1 O 0.42965(15) 0.57573(12) 0.12902(8) 0.0790(4) Uani 1 1 d . . . . .
O2 O 0.35362(14) 0.68833(12) 0.39906(7) 0.0756(4) Uani 1 1 d . . . . .
O3 O 0.25108(13) 0.66764(11) 0.15063(8) 0.0734(4) Uani 1 1 d . . . . .
O4 O 0.21593(13) 0.72885(12) 0.28451(9) 0.0760(4) Uani 1 1 d . . . . .
O5 O 0.64653(14) 0.71522(9) 0.15935(8) 0.0704(4) Uani 1 1 d . . . . .
O6 O 0.77449(17) 0.51038(15) 0.39792(8) 0.0931(5) Uani 1 1 d . . . . .
O7 O 0.79328(11) 0.58501(9) 0.15707(7) 0.0595(3) Uani 1 1 d . . . . .
O8 O 0.86736(12) 0.49047(11) 0.28114(7) 0.0714(4) Uani 1 1 d . . . . .

loop_
_atom_site_aniso_label
_atom_site_aniso_U_11
_atom_site_aniso_U_22
_atom_site_aniso_U_33
_atom_site_aniso_U_23
_atom_site_aniso_U_13
_atom_site_aniso_U_12
O7 0.0572(6) 0.0596(6) 0.0654(6) -0.0022(5) 0.0214(5) -0.0001(5)
O8 0.0584(7) 0.0927(9) 0.0594(7) -0.0132(6) -0.0066(5) 0.0162(6)
O5 0.1003(10) 0.0529(6) 0.0632(7) 0.0080(5) 0.0310(6) 0.0144(6)
O4 0.0613(8) 0.0990(10) 0.0712(8) 0.0153(7) 0.0219(6) 0.0153(6)
C10 0.0588(9) 0.0523(8) 0.0454(7) -0.0023(6) 0.0079(6) 0.0022(6)
O2 0.0789(8) 0.0983(10) 0.0546(6) 0.0089(6) 0.0268(6) 0.0194(7)
C9 0.0650(9) 0.0522(7) 0.0438(7) 0.0003(6) 0.0121(6) 0.0001(6)
N1 0.0571(8) 0.0737(9) 0.0529(7) -0.0023(6) 0.0140(6) 0.0082(6)
C11 0.0609(9) 0.0456(7) 0.0522(7) -0.0045(6) 0.0141(6) -0.0009(6)
O3 0.0687(8) 0.0772(8) 0.0700(7) -0.0090(6) -0.0071(6) 0.0023(6)
O1 0.0932(10) 0.0823(8) 0.0597(7) -0.0218(6) 0.0030(6) 0.0148(7)
C8 0.0595(9) 0.0534(8) 0.0499(7) 0.0020(6) 0.0139(6) 0.0019(6)
O6 0.0971(11) 0.1298(13) 0.0491(7) 0.0032(7) -0.0032(6) 0.0296(9)
C7 0.0677(10) 0.0572(8) 0.0564(8) -0.0045(7) 0.0060(7) 0.0013(7)
C13 0.0529(8) 0.0609(9) 0.0558(8) -0.0061(6) 0.0051(6) 0.0062(7)
C6 0.0604(9) 0.0646(9) 0.0590(8) 0.0082(7) 0.0193(7) 0.0039(7)
C14 0.0655(10) 0.0547(8) 0.0618(9) -0.0036(7) 0.0072(7) 0.0027(7)
C12 0.0650(10) 0.0741(10) 0.0489(8) -0.0058(7) -0.0006(7) 0.0058(8)
C15 0.0904(14) 0.0748(11) 0.0639(10) -0.0114(9) 0.0080(9) 0.0047(10)
C16 0.0799(13) 0.0940(14) 0.0794(12) -0.0144(11) 0.0245(10) 0.0188(11)
C17 0.0539(10) 0.0889(13) 0.0910(13) -0.0148(10) 0.0124(9) 0.0122(9)
C5 0.0598(10) 0.0773(11) 0.0644(10) 0.0021(8) 0.0066(8) 0.0067(8)
C19 0.0951(15) 0.0745(12) 0.0773(12) 0.0015(9) 0.0195(10) 0.0101(10)
C4 0.0779(12) 0.0704(11) 0.0630(10) -0.0021(8) 0.0071(8) 0.0054(9)
C2 0.114(2) 0.1057(19) 0.134(2) -0.0061(17) -0.0415(18) 0.0353(17)
C3 0.135(2) 0.0853(15) 0.0766(13) 0.0049(11) -0.0046(13) 0.0267(15)
C18 0.0763(13) 0.0908(14) 0.1059(17) 0.0117(12) 0.0077(11) -0.0130(11)
C1 0.0592(12) 0.129(2) 0.1120(18) -0.0011(16) -0.0045(11) 0.0136(12)

loop_
_atom_type_symbol
_atom_type_description
_atom_type_scat_dispersion_real
_atom_type_scat_dispersion_imag
_atom_type_scat_source
C C 0.0033 0.0016 'International Tables Vol C Tables 4.2.6.8 and 6.1.1.4'
H H 0.0000 0.0000 'International Tables Vol C Tables 4.2.6.8 and 6.1.1.4'
N N 0.0061 0.0033 'International Tables Vol C Tables 4.2.6.8 and 6.1.1.4'
O O 0.0106 0.0060 'International Tables Vol C Tables 4.2.6.8 and 6.1.1.4'

loop_
_geom_angle_atom_site_label_1
_geom_angle_atom_site_label_2
_geom_angle_atom_site_label_3
_geom_angle
_geom_angle_site_symmetry_1
_geom_angle_site_symmetry_3
C11 O7 C13 116.16(12) . .
C12 O8 C13 115.96(12) . .
C6 O4 C5 117.64(13) . .
C9 C10 C11 122.87(14) . .
C9 C10 C12 118.95(13) . .
C11 C10 C12 117.35(14) . .
C10 C9 H9 114.8 . .
C10 C9 C8 130.33(14) . .
C8 C9 H9 114.8 . .
H1C N1 H1D 107.6 . .
C19 N1 H1C 108.7 . .
C19 N1 H1D 108.7 . .
C18 N1 H1C 108.7 . .
C18 N1 H1D 108.7 . .
C18 N1 C19 114.18(17) . .
O7 C11 C10 116.78(13) . .
O5 C11 O7 117.05(13) . .
O5 C11 C10 125.81(14) . .
C7 O3 C5 117.17(13) . .
C9 C8 C7 123.28(14) . .
C9 C8 C6 116.98(14) . .
C6 C8 C7 118.20(15) . .
O3 C7 C8 116.03(14) . .
O1 C7 O3 117.00(15) . .
O1 C7 C8 126.71(16) . .
O7 C13 C14 110.85(13) . .
O7 C13 C17 107.49(15) . .
O8 C13 O7 108.76(12) . .
O8 C13 C14 114.39(14) . .
O8 C13 C17 110.28(14) . .
C17 C13 C14 104.82(14) . .
O4 C6 C8 117.92(14) . .
O2 C6 O4 117.08(15) . .
O2 C6 C8 125.00(16) . .
C13 C14 H14A 110.8 . .
C13 C14 H14B 110.8 . .
C13 C14 C15 104.93(15) . .
H14A C14 H14B 108.8 . .
C15 C14 H14A 110.8 . .
C15 C14 H14B 110.8 . .
O8 C12 C10 115.73(13) . .
O6 C12 O8 118.01(16) . .
O6 C12 C10 126.23(16) . .
C14 C15 H15A 110.2 . .
C14 C15 H15B 110.2 . .
H15A C15 H15B 108.5 . .
C16 C15 C14 107.41(16) . .
C16 C15 H15A 110.2 . .
C16 C15 H15B 110.2 . .
C15 C16 H16A 110.7 . .
C15 C16 H16B 110.7 . .
C15 C16 C17 105.37(16) . .
H16A C16 H16B 108.8 . .
C17 C16 H16A 110.7 . .
C17 C16 H16B 110.7 . .
C13 C17 C16 103.66(16) . .
C13 C17 H17A 111.0 . .
C13 C17 H17B 111.0 . .
C16 C17 H17A 111.0 . .
C16 C17 H17B 111.0 . .
H17A C17 H17B 109.0 . .
O4 C5 C4 113.79(16) . .
O4 C5 C1 109.47(18) . .
O3 C5 O4 109.26(15) . .
O3 C5 C4 111.44(16) . .
O3 C5 C1 108.26(18) . .
C4 C5 C1 104.39(18) . .
N1 C19 H19A 109.5 . .
N1 C19 H19B 109.5 . .
N1 C19 H19C 109.5 . .
H19A C19 H19B 109.5 . .
H19A C19 H19C 109.5 . .
H19B C19 H19C 109.5 . .
C5 C4 H4A 111.1 . .
C5 C4 H4B 111.1 . .
C5 C4 C3 103.19(18) . .
H4A C4 H4B 109.1 . .
C3 C4 H4A 111.1 . .
C3 C4 H4B 111.1 . .
H2A C2 H2B 108.4 . .
C3 C2 H2A 110.0 . .
C3 C2 H2B 110.0 . .
C3 C2 C1 108.5(2) . .
C1 C2 H2A 110.0 . .
C1 C2 H2B 110.0 . .
C4 C3 H3A 110.5 . .
C4 C3 H3B 110.5 . .
C2 C3 C4 106.3(2) . .
C2 C3 H3A 110.5 . .
C2 C3 H3B 110.5 . .
H3A C3 H3B 108.7 . .
N1 C18 H18A 109.5 . .
N1 C18 H18B 109.5 . .
N1 C18 H18C 109.5 . .
H18A C18 H18B 109.5 . .
H18A C18 H18C 109.5 . .
H18B C18 H18C 109.5 . .
C5 C1 H1A 110.6 . .
C5 C1 H1B 110.6 . .
C2 C1 C5 105.8(2) . .
C2 C1 H1A 110.6 . .
C2 C1 H1B 110.6 . .
H1A C1 H1B 108.7 . .

loop_
_geom_bond_atom_site_label_1
_geom_bond_atom_site_label_2
_geom_bond_distance
_geom_bond_site_symmetry_2
O7 C11 1.3617(18) .
O7 C13 1.441(2) .
O8 C13 1.4247(19) .
O8 C12 1.365(2) .
O5 C11 1.2093(19) .
O4 C6 1.352(2) .
O4 C5 1.431(2) .
C10 C9 1.373(2) .
C10 C11 1.443(2) .
C10 C12 1.457(2) .
O2 C6 1.228(2) .
C9 H9 0.9300 .
C9 C8 1.396(2) .
N1 H1C 0.8900 .
N1 H1D 0.8900 .
N1 C19 1.469(2) .
N1 C18 1.461(3) .
O3 C7 1.372(2) .
O3 C5 1.426(2) .
O1 C7 1.209(2) .
C8 C7 1.449(2) .
C8 C6 1.438(2) .
O6 C12 1.204(2) .
C13 C14 1.519(2) .
C13 C17 1.511(2) .
C14 H14A 0.9700 .
C14 H14B 0.9700 .
C14 C15 1.525(2) .
C15 H15A 0.9700 .
C15 H15B 0.9700 .
C15 C16 1.513(3) .
C16 H16A 0.9700 .
C16 H16B 0.9700 .
C16 C17 1.514(3) .
C17 H17A 0.9700 .
C17 H17B 0.9700 .
C5 C4 1.507(3) .
C5 C1 1.520(3) .
C19 H19A 0.9600 .
C19 H19B 0.9600 .
C19 H19C 0.9600 .
C4 H4A 0.9700 .
C4 H4B 0.9700 .
C4 C3 1.528(3) .
C2 H2A 0.9700 .
C2 H2B 0.9700 .
C2 C3 1.473(4) .
C2 C1 1.483(4) .
C3 H3A 0.9700 .
C3 H3B 0.9700 .
C18 H18A 0.9600 .
C18 H18B 0.9600 .
C18 H18C 0.9600 .
C1 H1A 0.9700 .
C1 H1B 0.9700 .

loop_
_geom_hbond_atom_site_label_D
_geom_hbond_atom_site_label_H
_geom_hbond_atom_site_label_A
_geom_hbond_distance_DH
_geom_hbond_distance_HA
_geom_hbond_distance_DA
_geom_hbond_angle_DHA
_geom_hbond_site_symmetry_A
_geom_hbond_publ_flag
N1 H1C O2 0.89 1.89 2.7543(19) 164.7 . yes
N1 H1D O5 0.89 1.92 2.7525(19) 155.8 4_576 yes

loop_
_geom_torsion_atom_site_label_1
_geom_torsion_atom_site_label_2
_geom_torsion_atom_site_label_3
_geom_torsion_atom_site_label_4
_geom_torsion
_geom_torsion_site_symmetry_1
_geom_torsion_site_symmetry_2
_geom_torsion_site_symmetry_3
_geom_torsion_site_symmetry_4
O7 C13 C14 C15 87.45(16) . . . .
O7 C13 C17 C16 -80.31(19) . . . .
O8 C13 C14 C15 -149.14(14) . . . .
O8 C13 C17 C16 161.27(16) . . . .
O4 C5 C4 C3 -153.74(17) . . . .
O4 C5 C1 C2 150.0(2) . . . .
C10 C9 C8 C7 25.2(3) . . . .
C10 C9 C8 C6 -169.22(16) . . . .
C9 C10 C11 O7 -166.91(14) . . . .
C9 C10 C11 O5 20.2(3) . . . .
C9 C10 C12 O8 170.34(15) . . . .
C9 C10 C12 O6 -11.7(3) . . . .
C9 C8 C7 O3 177.26(15) . . . .
C9 C8 C7 O1 3.3(3) . . . .
C9 C8 C6 O4 177.63(15) . . . .
C9 C8 C6 O2 -2.6(3) . . . .
C11 O7 C13 O8 -52.45(17) . . . .
C11 O7 C13 C14 74.13(16) . . . .
C11 O7 C13 C17 -171.85(13) . . . .
C11 C10 C9 C8 25.0(3) . . . .
C11 C10 C12 O8 -19.8(2) . . . .
C11 C10 C12 O6 158.16(19) . . . .
O3 C5 C4 C3 82.2(2) . . . .
O3 C5 C1 C2 -91.0(2) . . . .
C7 O3 C5 O4 -53.4(2) . . . .
C7 O3 C5 C4 73.2(2) . . . .
C7 O3 C5 C1 -172.55(18) . . . .
C7 C8 C6 O4 -16.0(2) . . . .
C7 C8 C6 O2 163.72(17) . . . .
C13 O7 C11 O5 -173.07(14) . . . .
C13 O7 C11 C10 13.4(2) . . . .
C13 O8 C12 C10 -21.1(2) . . . .
C13 O8 C12 O6 160.75(18) . . . .
C13 C14 C15 C16 8.1(2) . . . .
C6 O4 C5 O3 49.0(2) . . . .
C6 O4 C5 C4 -76.3(2) . . . .
C6 O4 C5 C1 167.39(19) . . . .
C6 C8 C7 O3 11.8(2) . . . .
C6 C8 C7 O1 -162.08(18) . . . .
C14 C13 C17 C16 37.7(2) . . . .
C14 C15 C16 C17 15.0(2) . . . .
C12 O8 C13 O7 56.67(18) . . . .
C12 O8 C13 C14 -67.86(19) . . . .
C12 O8 C13 C17 174.31(16) . . . .
C12 C10 C9 C8 -165.70(16) . . . .
C12 C10 C11 O7 23.6(2) . . . .
C12 C10 C11 O5 -149.28(17) . . . .
C15 C16 C17 C13 -32.4(2) . . . .
C17 C13 C14 C15 -28.24(19) . . . .
C5 O4 C6 O2 164.58(16) . . . .
C5 O4 C6 C8 -15.6(2) . . . .
C5 O3 C7 O1 -161.68(17) . . . .
C5 O3 C7 C8 23.8(2) . . . .
C5 C4 C3 C2 28.9(2) . . . .
C4 C5 C1 C2 27.8(3) . . . .
C3 C2 C1 C5 -9.7(3) . . . .
C1 C5 C4 C3 -34.4(2) . . . .
C1 C2 C3 C4 -11.9(3) . . . .
